data_2312676
loop_
_publ_author_name
'Steinke, Tim'
'Engelage, Elric'
'Huber, Stefan M.'

_publ_section_title
;
 Chalcogen bonding in the solid-state structures of
 1,3-bis(benzimidazoliumyl)benzene-based chalcogen-bonding donors.
;
_journal_coeditor_code QW3003
_journal_issue 'Pt 2'
_journal_name_full 'Acta crystallographica. Section C, Structural chemistry'
_journal_page_first 26
_journal_page_last 35
_journal_paper_doi 10.1107/S2053229622011536
_journal_volume 79
_journal_year 2023
_chemical_formula_iupac 'C24 H24 N4 Se2 2+, 2C F3 O3 S -'
_chemical_formula_moiety 'C24 H24 N4 Se2 2+, 2(C F3 O3 S -)'
_chemical_formula_sum 'C26 H24 F6 N4 O6 S2 Se2'
_chemical_formula_weight 824.53
_chemical_name_systematic
;
3,3'-Bis(methylselanyl)-1,1'-(1,3-phenylene)bis(1<i>H</i>-1,3-benzodiazol-3-ium)
bis(trifluoromethanesulfonate)
;
_space_group_crystal_system monoclinic
_space_group_IT_number 14
_space_group_name_Hall '-P 2ybc'
_space_group_name_H-M_alt 'P 1 21/c 1'
_atom_sites_solution_hydrogens geom
_audit_creation_method SHELXL-2018/3
_cell_angle_alpha 90
_cell_angle_beta 90.6141(5)
_cell_angle_gamma 90
_cell_formula_units_Z 4
_cell_length_a 7.74775(4)
_cell_length_b 13.12863(8)
_cell_length_c 31.27496(18)
_cell_measurement_reflns_used 5613
_cell_measurement_temperature 170(2)
_cell_measurement_theta_max 66.5
_cell_measurement_theta_min 2.8
_cell_volume 3181.02(3)
_computing_cell_refinement
;
CrysAlis PRO (Rigaku OD, 2018)
;
_computing_data_collection
;
CrysAlis PRO (Rigaku OD, 2018)
;
_computing_data_reduction
;
CrysAlis PRO (Rigaku OD, 2018)
;
_computing_molecular_graphics
;
DIAMOND (Putz & Brandenburg, 2014) and Mercury (Macrae <i>et al.</i>,
2020)
;
_computing_publication_material
;
WinGX (Farrugia, 2012)
;
_computing_structure_refinement
;
SHELXL2018 (Sheldrick, 2015b)
;
_computing_structure_solution
;
SHELXT (Sheldrick, 2015a) and shelXle (H\"ubschle <i>et al.</i>,
2011)
;
_diffrn_ambient_temperature 170.00(10)
_diffrn_detector 'CCD plate'
_diffrn_measured_fraction_theta_full 1.000
_diffrn_measured_fraction_theta_max 1.000
_diffrn_measurement_device 'four-circle diffractometer'
_diffrn_measurement_device_type 'Rigaku XtaLAB Synergy Dualflex diffractometer with a HyPix detector'
_diffrn_measurement_method '\w scans'
_diffrn_radiation_monochromator mirror
_diffrn_radiation_probe x-ray
_diffrn_radiation_type 'Cu K\a'
_diffrn_radiation_wavelength 1.54184
_diffrn_reflns_av_R_equivalents 0.0389
_diffrn_reflns_av_unetI/netI 0.0225
_diffrn_reflns_limit_h_max 8
_diffrn_reflns_limit_h_min -9
_diffrn_reflns_limit_k_max 15
_diffrn_reflns_limit_k_min -15
_diffrn_reflns_limit_l_max 37
_diffrn_reflns_limit_l_min -33
_diffrn_reflns_number 37979
_diffrn_reflns_theta_full 66.494
_diffrn_reflns_theta_max 66.494
_diffrn_reflns_theta_min 2.826
_diffrn_source 'micro-focus sealed X-ray tube'
_exptl_absorpt_coefficient_mu 4.879
_exptl_absorpt_correction_T_max 1.000
_exptl_absorpt_correction_T_min 0.300
_exptl_absorpt_correction_type gaussian
_exptl_absorpt_process_details
;
(CrysAlis PRO; Rigaku OD, 2018)
;
_exptl_crystal_colour 'clear colourless'
_exptl_crystal_density_diffrn 1.722
_exptl_crystal_description 'cut prism'
_exptl_crystal_F_000 1640
_exptl_crystal_size_max 0.286
_exptl_crystal_size_mid 0.142
_exptl_crystal_size_min 0.075
_refine_diff_density_max 0.604
_refine_diff_density_min -0.775
_refine_ls_extinction_method none
_refine_ls_goodness_of_fit_ref 1.020
_refine_ls_hydrogen_treatment constr
_refine_ls_matrix_type full
_refine_ls_number_parameters 486
_refine_ls_number_reflns 5613
_refine_ls_number_restraints 0
_refine_ls_restrained_S_all 1.020
_refine_ls_R_factor_all 0.0299
_refine_ls_R_factor_gt 0.0282
_refine_ls_shift/su_max 0.001
_refine_ls_shift/su_mean 0.000
_refine_ls_structure_factor_coef Fsqd
_refine_ls_weighting_details 'w=1/[\s^2^(Fo^2^)+(0.0314P)^2^+3.2601P] where P=(Fo^2^+2Fc^2^)/3'
_refine_ls_weighting_scheme calc
_refine_ls_wR_factor_gt 0.0692
_refine_ls_wR_factor_ref 0.0704
_reflns_number_gt 5268
_reflns_number_total 5613
_reflns_threshold_expression 'I > 2\s(I)'
_cod_data_source_file qw3003.cif
_cod_data_source_block TS-058_3Se_A
_cod_original_sg_symbol_H-M 'P 21/c'
_cod_database_code 2312676
_shelx_space_group_comment
;
The symmetry employed for this shelxl refinement is uniquely defined
by the following loop, which should always be used as a source of
symmetry information in preference to the above space-group names.
They are only intended as comments.
;

loop_
_space_group_symop_operation_xyz
'x, y, z'
'-x, y+1/2, -z+1/2'
'-x, -y, -z'
'x, -y-1/2, z-1/2'

loop_
_atom_site_type_symbol
_atom_site_label
_atom_site_fract_x
_atom_site_fract_y
_atom_site_fract_z
_atom_site_U_iso_or_equiv
_atom_site_adp_type
_atom_site_calc_flag
_atom_site_occupancy
_atom_site_disorder_assembly
_atom_site_disorder_group
Se Se1 0.65737(3) 0.42578(2) 0.43767(2) 0.03035(8) Uani d 1 . .
Se Se2 0.65188(3) 0.64005(2) 0.34377(2) 0.03505(8) Uani d 1 . .
N N1 0.5833(2) 0.20696(14) 0.44266(6) 0.0270(4) Uani d 1 . .
N N2 0.3857(2) 0.29649(13) 0.40949(5) 0.0228(4) Uani d 1 . .
N N3 0.3914(2) 0.53847(14) 0.29349(5) 0.0250(4) Uani d 1 . .
N N4 0.5899(2) 0.60572(14) 0.25347(6) 0.0277(4) Uani d 1 . .
C C1 0.7135(4) 0.4171(2) 0.49873(8) 0.0433(6) Uani d 1 . .
H H1A 0.620462 0.381536 0.513578 0.065 Uiso calc 1 . .
H H1AB 0.726361 0.485887 0.510494 0.065 Uiso calc 1 . .
H H1AC 0.821774 0.379496 0.502677 0.065 Uiso calc 1 . .
C C2 0.4748(4) 0.7348(3) 0.36256(10) 0.0541(7) Uani d 1 . .
H H2A 0.512508 0.767708 0.389198 0.081 Uiso calc 1 . .
H H2AB 0.367043 0.697746 0.367425 0.081 Uiso calc 1 . .
H H2AC 0.455801 0.786789 0.340499 0.081 Uiso calc 1 . .
C C3 0.5385(3) 0.30088(16) 0.43047(6) 0.0244(4) Uani d 1 . .
C C4 0.7418(3) 0.1769(2) 0.46527(9) 0.0439(6) Uani d 1 . .
H H4A 0.719025 0.171376 0.495941 0.066 Uiso calc 1 . .
H H4AB 0.831422 0.228253 0.460559 0.066 Uiso calc 1 . .
H H4AC 0.781135 0.110890 0.454429 0.066 Uiso calc 1 . .
C C5 0.4536(3) 0.13950(17) 0.43035(7) 0.0286(5) Uani d 1 . .
C C6 0.4380(4) 0.03435(18) 0.43572(8) 0.0382(6) Uani d 1 . .
H H6 0.522600 -0.004595 0.450651 0.046 Uiso calc 1 . .
C C7 0.2925(4) -0.0094(2) 0.41803(9) 0.0466(7) Uani d 1 . .
H H7 0.276908 -0.080869 0.420733 0.056 Uiso calc 1 . .
C C8 0.1666(4) 0.0474(2) 0.39622(9) 0.0451(7) Uani d 1 . .
H H8 0.068092 0.013546 0.384810 0.054 Uiso calc 1 . .
C C9 0.1819(3) 0.15228(19) 0.39078(8) 0.0350(5) Uani d 1 . .
H H9 0.097531 0.191347 0.375827 0.042 Uiso calc 1 . .
C C10 0.3293(3) 0.19581(16) 0.40876(7) 0.0263(4) Uani d 1 . .
C C11 0.5374(3) 0.59428(17) 0.29369(7) 0.0259(4) Uani d 1 . .
C C12 0.7436(3) 0.6609(2) 0.23925(9) 0.0418(6) Uani d 1 . .
H H12A 0.789534 0.702111 0.262879 0.063 Uiso calc 1 . .
H H12B 0.712557 0.705366 0.215211 0.063 Uiso calc 1 . .
H H12C 0.831466 0.611974 0.230146 0.063 Uiso calc 1 . .
C C13 0.4767(3) 0.55470(16) 0.22628(7) 0.0274(4) Uani d 1 . .
C C14 0.4739(4) 0.5422(2) 0.18222(8) 0.0405(6) Uani d 1 . .
H H14 0.559900 0.571217 0.164547 0.049 Uiso calc 1 . .
C C15 0.3396(4) 0.4855(2) 0.16546(8) 0.0467(7) Uani d 1 . .
H H15 0.332824 0.475704 0.135395 0.056 Uiso calc 1 . .
C C16 0.2127(4) 0.4419(2) 0.19127(8) 0.0420(6) Uani d 1 . .
H H16 0.123143 0.402895 0.178266 0.050 Uiso calc 1 . .
C C17 0.2144(3) 0.45407(19) 0.23485(7) 0.0324(5) Uani d 1 . .
H H17 0.128460 0.424864 0.252494 0.039 Uiso calc 1 . .
C C18 0.3495(3) 0.51175(16) 0.25161(6) 0.0252(4) Uani d 1 . .
C C19 0.3045(3) 0.38090(16) 0.38795(6) 0.0226(4) Uani d 1 . .
C C20 0.1522(3) 0.42223(17) 0.40319(7) 0.0272(5) Uani d 1 . .
H H20 0.099529 0.395370 0.428055 0.033 Uiso calc 1 . .
C C21 0.0786(3) 0.50337(19) 0.38142(7) 0.0318(5) Uani d 1 . .
H H21 -0.025378 0.532601 0.391576 0.038 Uiso calc 1 . .
C C22 0.1547(3) 0.54272(19) 0.34491(7) 0.0301(5) Uani d 1 . .
H H22 0.103140 0.597916 0.329851 0.036 Uiso calc 1 . .
C C23 0.3072(3) 0.49972(17) 0.33100(6) 0.0246(4) Uani d 1 . .
C C24 0.3829(3) 0.41797(16) 0.35164(6) 0.0236(4) Uani d 1 . .
H H24 0.485820 0.388053 0.341198 0.028 Uiso calc 1 . .
S S2 0.23709(8) 0.27181(4) 0.53076(2) 0.03371(14) Uani d 1 . .
F F4 0.1481(3) 0.14818(19) 0.59164(7) 0.0915(8) Uani d 1 . .
F F5 -0.0647(2) 0.22005(16) 0.55977(7) 0.0693(5) Uani d 1 . .
F F6 0.0696(3) 0.09949(15) 0.52938(9) 0.0915(7) Uani d 1 . .
O O4 0.2348(3) 0.35229(15) 0.56160(7) 0.0536(5) Uani d 1 . .
O O5 0.1547(3) 0.29449(18) 0.49060(6) 0.0630(6) Uani d 1 . .
O O6 0.3970(3) 0.21663(19) 0.52873(7) 0.0632(6) Uani d 1 . .
C C26 0.0923(4) 0.1797(2) 0.55375(9) 0.0483(7) Uani d 1 . .
S S1A 0.82979(10) 0.33445(8) 0.30604(3) 0.0304(3) Uani d 0.728(3) A 1
F F1A 0.8104(4) 0.2125(2) 0.23925(10) 0.0611(8) Uani d 0.728(3) A 1
F F2A 0.5919(5) 0.3100(3) 0.24631(12) 0.0580(9) Uani d 0.728(3) A 1
F F3A 0.8292(3) 0.3715(2) 0.22338(7) 0.0585(7) Uani d 0.728(3) A 1
O O1A 0.7200(5) 0.2707(3) 0.33147(13) 0.0531(9) Uani d 0.728(3) A 1
O O2A 1.0134(13) 0.3105(6) 0.3063(2) 0.0341(11) Uani d 0.728(3) A 1
O O3A 0.7920(3) 0.44154(19) 0.30852(10) 0.0446(7) Uani d 0.728(3) A 1
C C27A 0.7659(14) 0.3056(8) 0.2506(3) 0.039(2) Uani d 0.728(3) A 1
C C27B 0.8672(13) 0.2688(10) 0.3114(3) 0.039(2) Uani d 0.272(3) A 2
O O1B 0.7976(10) 0.4328(6) 0.2719(4) 0.069(3) Uani d 0.272(3) A 2
O O2B 0.5834(15) 0.2999(10) 0.2679(4) 0.049(3) Uani d 0.272(3) A 2
O O3B 0.8581(12) 0.2808(11) 0.2293(3) 0.066(3) Uani d 0.272(3) A 2
F F1B 0.7846(11) 0.2951(9) 0.3465(3) 0.070(3) Uani d 0.272(3) A 2
F F2B 1.022(3) 0.2947(16) 0.3152(6) 0.0341(11) Uani d 0.272(3) A 2
F F3B 0.8668(9) 0.1687(5) 0.3093(2) 0.064(2) Uani d 0.272(3) A 2
S S1B 0.7620(8) 0.3257(5) 0.26391(18) 0.0344(11) Uani d 0.272(3) A 2

loop_
_atom_site_aniso_label
_atom_site_aniso_U_11
_atom_site_aniso_U_22
_atom_site_aniso_U_33
_atom_site_aniso_U_12
_atom_site_aniso_U_13
_atom_site_aniso_U_23
Se1 0.02959(13) 0.03091(14) 0.03050(13) -0.00819(9) -0.00250(9) 0.00076(9)
Se2 0.02722(14) 0.04291(16) 0.03488(14) -0.00386(10) -0.00660(10) -0.00055(10)
N1 0.0296(9) 0.0268(9) 0.0246(9) 0.0009(7) 0.0010(7) 0.0016(7)
N2 0.0228(8) 0.0257(9) 0.0200(8) -0.0035(7) 0.0038(6) 0.0006(7)
N3 0.0219(8) 0.0336(10) 0.0197(8) -0.0020(7) 0.0009(7) 0.0043(7)
N4 0.0256(9) 0.0274(9) 0.0301(9) -0.0024(7) 0.0068(7) 0.0040(7)
C1 0.0525(16) 0.0437(15) 0.0334(13) -0.0052(12) -0.0106(11) -0.0058(11)
C2 0.0454(16) 0.0613(19) 0.0554(17) 0.0049(14) -0.0078(13) -0.0225(15)
C3 0.0240(10) 0.0295(11) 0.0198(10) -0.0018(8) 0.0029(8) 0.0000(8)
C4 0.0410(14) 0.0407(14) 0.0498(15) 0.0086(11) -0.0116(12) 0.0033(12)
C5 0.0349(12) 0.0283(11) 0.0228(10) -0.0029(9) 0.0087(9) -0.0016(8)
C6 0.0532(15) 0.0289(12) 0.0327(12) -0.0001(11) 0.0138(11) 0.0031(10)
C7 0.0620(17) 0.0290(13) 0.0492(15) -0.0147(12) 0.0215(13) -0.0035(11)
C8 0.0452(15) 0.0422(14) 0.0482(15) -0.0210(12) 0.0125(12) -0.0110(12)
C9 0.0325(12) 0.0395(13) 0.0332(12) -0.0090(10) 0.0075(10) -0.0061(10)
C10 0.0296(11) 0.0268(11) 0.0226(10) -0.0064(9) 0.0096(8) -0.0015(8)
C11 0.0220(10) 0.0289(11) 0.0267(11) 0.0017(8) 0.0014(8) 0.0027(9)
C12 0.0363(13) 0.0434(14) 0.0460(14) -0.0139(11) 0.0154(11) 0.0029(11)
C13 0.0317(11) 0.0250(11) 0.0255(11) -0.0002(9) 0.0056(9) 0.0023(8)
C14 0.0541(15) 0.0412(14) 0.0265(12) -0.0077(12) 0.0131(11) 0.0019(10)
C15 0.0673(18) 0.0500(16) 0.0229(12) -0.0142(14) 0.0064(11) -0.0045(11)
C16 0.0533(16) 0.0437(14) 0.0290(12) -0.0132(12) -0.0018(11) -0.0024(10)
C17 0.0305(11) 0.0409(13) 0.0258(11) -0.0066(10) 0.0009(9) 0.0059(9)
C18 0.0275(10) 0.0281(11) 0.0201(10) 0.0016(9) 0.0020(8) 0.0040(8)
C19 0.0214(10) 0.0275(11) 0.0190(9) -0.0038(8) 0.0001(8) -0.0016(8)
C20 0.0227(10) 0.0388(12) 0.0201(10) -0.0024(9) 0.0039(8) 0.0012(9)
C21 0.0223(10) 0.0454(13) 0.0278(11) 0.0054(10) 0.0055(8) 0.0009(10)
C22 0.0239(11) 0.0394(13) 0.0269(11) 0.0032(9) -0.0015(9) 0.0040(9)
C23 0.0216(10) 0.0342(11) 0.0181(10) -0.0054(9) 0.0017(8) 0.0015(8)
C24 0.0180(9) 0.0319(11) 0.0209(10) -0.0011(8) 0.0020(8) 0.0000(8)
S2 0.0418(3) 0.0356(3) 0.0239(3) -0.0108(2) 0.0078(2) -0.0002(2)
F4 0.0806(14) 0.1174(18) 0.0760(14) -0.0289(13) -0.0233(11) 0.0721(14)
F5 0.0361(9) 0.0898(14) 0.0821(13) -0.0170(9) 0.0008(8) 0.0215(11)
F6 0.1023(17) 0.0403(10) 0.131(2) -0.0263(11) -0.0255(15) -0.0046(12)
O4 0.0619(13) 0.0463(11) 0.0525(12) -0.0137(9) 0.0055(9) -0.0187(9)
O5 0.0956(17) 0.0673(14) 0.0263(9) -0.0012(12) 0.0000(10) 0.0162(9)
O6 0.0446(11) 0.0844(16) 0.0609(13) 0.0016(11) 0.0140(10) -0.0131(12)
C26 0.0465(16) 0.0443(16) 0.0538(16) -0.0142(12) -0.0152(12) 0.0205(13)
S1A 0.0247(4) 0.0284(6) 0.0381(5) 0.0023(3) 0.0045(3) -0.0052(3)
F1A 0.0574(16) 0.0514(15) 0.0745(18) -0.0056(13) 0.0013(13) -0.0349(14)
F2A 0.0324(14) 0.0642(19) 0.077(2) -0.0109(12) -0.0141(19) -0.013(2)
F3A 0.0561(15) 0.0740(19) 0.0452(13) -0.0226(14) -0.0094(11) 0.0064(12)
O1A 0.046(2) 0.0530(18) 0.060(2) -0.0061(16) 0.0217(17) 0.0019(17)
O2A 0.0296(13) 0.033(3) 0.040(4) 0.0034(18) 0.003(2) 0.0030(18)
O3A 0.0425(14) 0.0325(13) 0.0587(18) 0.0090(11) -0.0093(13) -0.0168(12)
C27A 0.034(3) 0.037(4) 0.046(5) -0.005(3) -0.001(4) -0.010(3)
C27B 0.046(6) 0.040(7) 0.031(5) 0.014(5) -0.016(4) -0.006(4)
O1B 0.038(4) 0.031(4) 0.136(10) 0.002(3) -0.018(5) 0.011(5)
O2B 0.026(4) 0.054(5) 0.066(7) -0.003(3) -0.009(5) -0.008(6)
O3B 0.053(5) 0.117(12) 0.027(4) 0.018(6) 0.002(4) -0.022(5)
F1B 0.045(5) 0.124(9) 0.041(4) 0.017(5) 0.014(3) -0.004(4)
F2B 0.0296(13) 0.033(3) 0.040(4) 0.0034(18) 0.003(2) 0.0030(18)
F3B 0.059(4) 0.038(3) 0.095(5) -0.009(3) -0.021(3) 0.018(3)
S1B 0.0244(14) 0.034(2) 0.045(3) 0.0040(15) 0.003(2) 0.0025(19)

loop_
_atom_type_symbol
_atom_type_description
_atom_type_scat_dispersion_real
_atom_type_scat_dispersion_imag
_atom_type_scat_source
C C 0.0181 0.0091 'International Tables Vol C Tables 4.2.6.8 and 6.1.1.4'
H H 0.0000 0.0000 'International Tables Vol C Tables 4.2.6.8 and 6.1.1.4'
N N 0.0311 0.0180 'International Tables Vol C Tables 4.2.6.8 and 6.1.1.4'
O O 0.0492 0.0322 'International Tables Vol C Tables 4.2.6.8 and 6.1.1.4'
Se Se -0.7943 1.1372 'International Tables Vol C Tables 4.2.6.8 and 6.1.1.4'
S S 0.3331 0.5567 'International Tables Vol C Tables 4.2.6.8 and 6.1.1.4'
F F 0.0727 0.0534 'International Tables Vol C Tables 4.2.6.8 and 6.1.1.4'

loop_
_exptl_crystal_face_index_h
_exptl_crystal_face_index_k
_exptl_crystal_face_index_l
_exptl_crystal_face_perp_dist
0 1 20 0.0356
4 5 1 0.0991
2 4 16 0.0756
-4 2 9 0.1119
-5 0 3 0.1100
0 -5 16 0.0254
0 -1 -20 0.0716
0 -8 -5 0.0539
0 7 -12 0.0340
-4 5 -9 0.0766
3 3 -13 0.0990

loop_
_geom_angle_atom_site_label_1
_geom_angle_atom_site_label_2
_geom_angle_atom_site_label_3
_geom_angle_site_symmetry_1
_geom_angle_site_symmetry_3
_geom_angle
_geom_angle_publ_flag
C3 Se1 C1 . . 99.69(10) ?
C11 Se2 C2 . . 97.32(11) ?
C3 N1 C5 . . 108.90(18) ?
C3 N1 C4 . . 126.9(2) ?
C5 N1 C4 . . 124.16(19) ?
C3 N2 C10 . . 108.78(18) ?
C3 N2 C19 . . 124.90(17) ?
C10 N2 C19 . . 126.05(18) ?
C11 N3 C18 . . 109.19(17) ?
C11 N3 C23 . . 125.12(17) ?
C18 N3 C23 . . 125.06(17) ?
C11 N4 C13 . . 109.01(18) ?
C11 N4 C12 . . 126.7(2) ?
C13 N4 C12 . . 124.24(19) ?
Se1 C1 H1A . . 109.5 ?
Se1 C1 H1AB . . 109.5 ?
H1A C1 H1AB . . 109.5 ?
Se1 C1 H1AC . . 109.5 ?
H1A C1 H1AC . . 109.5 ?
H1AB C1 H1AC . . 109.5 ?
Se2 C2 H2A . . 109.5 ?
Se2 C2 H2AB . . 109.5 ?
H2A C2 H2AB . . 109.5 ?
Se2 C2 H2AC . . 109.5 ?
H2A C2 H2AC . . 109.5 ?
H2AB C2 H2AC . . 109.5 ?
N1 C3 N2 . . 108.89(18) ?
N1 C3 Se1 . . 129.86(16) ?
N2 C3 Se1 . . 121.22(16) ?
N1 C4 H4A . . 109.5 ?
N1 C4 H4AB . . 109.5 ?
H4A C4 H4AB . . 109.5 ?
N1 C4 H4AC . . 109.5 ?
H4A C4 H4AC . . 109.5 ?
H4AB C4 H4AC . . 109.5 ?
C10 C5 N1 . . 106.97(19) ?
C10 C5 C6 . . 121.7(2) ?
N1 C5 C6 . . 131.3(2) ?
C7 C6 C5 . . 115.9(3) ?
C7 C6 H6 . . 122.1 ?
C5 C6 H6 . . 122.1 ?
C6 C7 C8 . . 122.5(2) ?
C6 C7 H7 . . 118.8 ?
C8 C7 H7 . . 118.8 ?
C9 C8 C7 . . 121.8(2) ?
C9 C8 H8 . . 119.1 ?
C7 C8 H8 . . 119.1 ?
C10 C9 C8 . . 115.3(2) ?
C10 C9 H9 . . 122.3 ?
C8 C9 H9 . . 122.3 ?
C5 C10 C9 . . 122.8(2) ?
C5 C10 N2 . . 106.42(19) ?
C9 C10 N2 . . 130.8(2) ?
N4 C11 N3 . . 108.73(18) ?
N4 C11 Se2 . . 126.88(16) ?
N3 C11 Se2 . . 124.28(15) ?
N4 C12 H12A . . 109.5 ?
N4 C12 H12B . . 109.5 ?
H12A C12 H12B . . 109.5 ?
N4 C12 H12C . . 109.5 ?
H12A C12 H12C . . 109.5 ?
H12B C12 H12C . . 109.5 ?
N4 C13 C14 . . 131.9(2) ?
N4 C13 C18 . . 107.11(18) ?
C14 C13 C18 . . 121.0(2) ?
C15 C14 C13 . . 116.4(2) ?
C15 C14 H14 . . 121.8 ?
C13 C14 H14 . . 121.8 ?
C14 C15 C16 . . 122.2(2) ?
C14 C15 H15 . . 118.9 ?
C16 C15 H15 . . 118.9 ?
C17 C16 C15 . . 121.7(2) ?
C17 C16 H16 . . 119.2 ?
C15 C16 H16 . . 119.2 ?
C16 C17 C18 . . 115.9(2) ?
C16 C17 H17 . . 122.0 ?
C18 C17 H17 . . 122.0 ?
C17 C18 C13 . . 122.8(2) ?
C17 C18 N3 . . 131.26(19) ?
C13 C18 N3 . . 105.94(18) ?
C24 C19 C20 . . 121.8(2) ?
C24 C19 N2 . . 117.53(18) ?
C20 C19 N2 . . 120.64(18) ?
C21 C20 C19 . . 118.65(19) ?
C21 C20 H20 . . 120.7 ?
C19 C20 H20 . . 120.7 ?
C20 C21 C22 . . 120.9(2) ?
C20 C21 H21 . . 119.5 ?
C22 C21 H21 . . 119.5 ?
C23 C22 C21 . . 118.5(2) ?
C23 C22 H22 . . 120.7 ?
C21 C22 H22 . . 120.7 ?
C24 C23 C22 . . 122.01(19) ?
C24 C23 N3 . . 117.49(18) ?
C22 C23 N3 . . 120.49(19) ?
C23 C24 C19 . . 118.02(19) ?
C23 C24 H24 . . 121.0 ?
C19 C24 H24 . . 121.0 ?
O4 S2 O5 . . 115.36(14) ?
O4 S2 O6 . . 114.79(14) ?
O5 S2 O6 . . 116.21(14) ?
O4 S2 C26 . . 102.35(14) ?
O5 S2 C26 . . 102.44(13) ?
O6 S2 C26 . . 102.69(14) ?
F6 C26 F4 . . 108.1(3) ?
F6 C26 F5 . . 106.4(2) ?
F4 C26 F5 . . 106.6(3) ?
F6 C26 S2 . . 112.8(2) ?
F4 C26 S2 . . 111.59(19) ?
F5 C26 S2 . . 111.08(19) ?
O3A S1A O1A . . 114.6(2) ?
O3A S1A O2A . . 114.2(4) ?
O1A S1A O2A . . 117.0(3) ?
O3A S1A C27A . . 101.5(4) ?
O1A S1A C27A . . 104.3(4) ?
O2A S1A C27A . . 102.3(5) ?
F3A C27A F1A . . 109.6(7) ?
F3A C27A F2A . . 106.6(8) ?
F1A C27A F2A . . 106.0(7) ?
F3A C27A S1A . . 112.2(6) ?
F1A C27A S1A . . 112.1(7) ?
F2A C27A S1A . . 110.0(5) ?
F2B C27B F3B . . 106.2(13) ?
F2B C27B F1B . . 108.7(13) ?
F3B C27B F1B . . 107.5(11) ?
F2B C27B S1B . . 112.5(10) ?
F3B C27B S1B . . 111.4(7) ?
F1B C27B S1B . . 110.4(8) ?
O2B S1B O3B . . 118.4(7) ?
O2B S1B O1B . . 113.3(7) ?
O3B S1B O1B . . 115.1(9) ?
O2B S1B C27B . . 104.7(7) ?
O3B S1B C27B . . 102.1(6) ?
O1B S1B C27B . . 99.9(7) ?

loop_
_geom_bond_atom_site_label_1
_geom_bond_atom_site_label_2
_geom_bond_site_symmetry_2
_geom_bond_distance
_geom_bond_publ_flag
Se1 C3 . 1.893(2) ?
Se1 C1 . 1.957(2) ?
Se2 C11 . 1.890(2) ?
Se2 C2 . 1.948(3) ?
N1 C3 . 1.335(3) ?
N1 C5 . 1.391(3) ?
N1 C4 . 1.465(3) ?
N2 C3 . 1.349(3) ?
N2 C10 . 1.392(3) ?
N2 C19 . 1.438(3) ?
N3 C11 . 1.348(3) ?
N3 C18 . 1.391(3) ?
N3 C23 . 1.441(3) ?
N4 C11 . 1.335(3) ?
N4 C13 . 1.388(3) ?
N4 C12 . 1.467(3) ?
C1 H1A . 0.9800 ?
C1 H1AB . 0.9800 ?
C1 H1AC . 0.9800 ?
C2 H2A . 0.9800 ?
C2 H2AB . 0.9800 ?
C2 H2AC . 0.9800 ?
C4 H4A . 0.9800 ?
C4 H4AB . 0.9800 ?
C4 H4AC . 0.9800 ?
C5 C10 . 1.384(3) ?
C5 C6 . 1.396(3) ?
C6 C7 . 1.376(4) ?
C6 H6 . 0.9500 ?
C7 C8 . 1.400(4) ?
C7 H7 . 0.9500 ?
C8 C9 . 1.392(4) ?
C8 H8 . 0.9500 ?
C9 C10 . 1.390(3) ?
C9 H9 . 0.9500 ?
C12 H12A . 0.9800 ?
C12 H12B . 0.9800 ?
C12 H12C . 0.9800 ?
C13 C14 . 1.388(3) ?
C13 C18 . 1.390(3) ?
C14 C15 . 1.378(4) ?
C14 H14 . 0.9500 ?
C15 C16 . 1.401(4) ?
C15 H15 . 0.9500 ?
C16 C17 . 1.372(3) ?
C16 H16 . 0.9500 ?
C17 C18 . 1.390(3) ?
C17 H17 . 0.9500 ?
C19 C24 . 1.382(3) ?
C19 C20 . 1.388(3) ?
C20 C21 . 1.384(3) ?
C20 H20 . 0.9500 ?
C21 C22 . 1.390(3) ?
C21 H21 . 0.9500 ?
C22 C23 . 1.384(3) ?
C22 H22 . 0.9500 ?
C23 C24 . 1.380(3) ?
C24 H24 . 0.9500 ?
S2 O4 . 1.4308(19) ?
S2 O5 . 1.434(2) ?
S2 O6 . 1.437(2) ?
S2 C26 . 1.804(3) ?
F4 C26 . 1.323(3) ?
F5 C26 . 1.342(4) ?
F6 C26 . 1.311(4) ?
S1A O3A . 1.438(3) ?
S1A O1A . 1.439(4) ?
S1A O2A . 1.456(9) ?
S1A C27A . 1.837(9) ?
F1A C27A . 1.320(9) ?
F2A C27A . 1.355(11) ?
F3A C27A . 1.312(11) ?
C27B F2B . 1.25(3) ?
C27B F3B . 1.315(14) ?
C27B F1B . 1.323(13) ?
C27B S1B . 1.844(12) ?
O1B S1B . 1.454(10) ?
O2B S1B . 1.431(13) ?
O3B S1B . 1.445(8) ?
